data_7116874
loop_
_publ_author_name
'Shenglai Yao'
'Tibor Szilvasi'
'Nils Lindenmaier'
'Yun Xiong'
'Shigeyoshi Inoue'
'Mario Adelhardt'
'Jorg Sutter'
'Karsten Meyer'
'Matthias Driess'

_publ_section_title
;
 Reductive cleavage of P4 by iron(I) centres: synthesis and structural
 characterisation of Fe2(P2)2 complexes with two bridging P22- ligands
;
_journal_name_full Chem.Commun.
_journal_page_first 6153
_journal_paper_doi 10.1039/C5cc00147A
_journal_volume 51
_journal_year 2015
_chemical_formula_sum 'C54 H74 Fe2 N4 P4'
_chemical_formula_weight 1014.75
_chemical_name_systematic
; 
 ? 
;
_space_group_IT_number 14
_symmetry_cell_setting monoclinic
_symmetry_space_group_name_Hall '-P 2yn'
_symmetry_space_group_name_H-M 'P 1 21/n 1'
_atom_sites_solution_hydrogens geom
_atom_sites_solution_primary direct
_atom_sites_solution_secondary difmap
_audit_creation_method
;
CrysAlisPro, Agilent Technologies,
Version 1.171.36.28 (release 01-02-2013 CrysAlis171 .NET)
(compiled Feb  1 2013,16:14:44)
;
_audit_update_record
;
2015-01-06 deposited with the CCDC.
2015-02-27 downloaded from the CCDC.
;
_cell_angle_alpha 90.00
_cell_angle_beta 105.421(6)
_cell_angle_gamma 90.00
_cell_formula_units_Z 2
_cell_length_a 14.4521(8)
_cell_length_b 12.9461(6)
_cell_length_c 14.8567(8)
_cell_measurement_reflns_used 5332
_cell_measurement_temperature 150(2)
_cell_measurement_theta_max 73.8240
_cell_measurement_theta_min 3.1180
_cell_volume 2679.6(3)
_computing_cell_refinement
;
CrysAlisPro, Agilent Technologies,
Version 1.171.36.28 (release 01-02-2013 CrysAlis171 .NET)
(compiled Feb  1 2013,16:14:44)
;
_computing_data_collection
;
CrysAlisPro, Agilent Technologies,
Version 1.171.36.28 (release 01-02-2013 CrysAlis171 .NET)
(compiled Feb  1 2013,16:14:44)
;
_computing_data_reduction
;
CrysAlisPro, Agilent Technologies,
Version 1.171.36.28 (release 01-02-2013 CrysAlis171 .NET)
(compiled Feb  1 2013,16:14:44)
;
_computing_structure_refinement 'SHELXL-97 (Sheldrick, 1997)'
_computing_structure_solution 'SHELXS-97 (Sheldrick, 1990)'
_diffrn_ambient_temperature 150(2)
_diffrn_measured_fraction_theta_full 0.980
_diffrn_measured_fraction_theta_max 0.980
_diffrn_measurement_device_type 'SuperNova, Single source at offset, Atlas'
_diffrn_radiation_monochromator mirror
_diffrn_radiation_source 'SuperNova (Cu) X-ray Source'
_diffrn_radiation_type 'Cu K\a'
_diffrn_radiation_wavelength 1.5418
_diffrn_reflns_av_R_equivalents 0.0474
_diffrn_reflns_av_sigmaI/netI 0.0533
_diffrn_reflns_limit_h_max 17
_diffrn_reflns_limit_h_min -16
_diffrn_reflns_limit_k_max 15
_diffrn_reflns_limit_k_min -14
_diffrn_reflns_limit_l_max 17
_diffrn_reflns_limit_l_min -14
_diffrn_reflns_number 10249
_diffrn_reflns_theta_full 67.48
_diffrn_reflns_theta_max 67.48
_diffrn_reflns_theta_min 4.60
_exptl_absorpt_coefficient_mu 5.756
_exptl_absorpt_correction_T_max 1.00000
_exptl_absorpt_correction_T_min 0.50899
_exptl_absorpt_correction_type multi-scan
_exptl_absorpt_process_details
;
CrysAlisPro, Agilent Technologies,
Version 1.171.36.28 (release 01-02-2013 CrysAlis171 .NET)
(compiled Feb  1 2013,16:14:44)
Empirical absorption correction using spherical harmonics,
 implemented in SCALE3 ABSPACK scaling algorithm.
;
_exptl_crystal_colour black
_exptl_crystal_density_diffrn 1.258
_exptl_crystal_density_method 'not measured'
_exptl_crystal_description block
_exptl_crystal_F_000 1076
_exptl_crystal_size_max 0.19
_exptl_crystal_size_mid 0.13
_exptl_crystal_size_min 0.11
_refine_diff_density_max 1.582
_refine_diff_density_min -0.791
_refine_diff_density_rms 0.106
_refine_ls_extinction_method none
_refine_ls_goodness_of_fit_ref 1.065
_refine_ls_hydrogen_treatment constr
_refine_ls_matrix_type full
_refine_ls_number_parameters 297
_refine_ls_number_reflns 4737
_refine_ls_number_restraints 0
_refine_ls_restrained_S_all 1.065
_refine_ls_R_factor_all 0.0742
_refine_ls_R_factor_gt 0.0669
_refine_ls_shift/su_max 0.001
_refine_ls_shift/su_mean 0.000
_refine_ls_structure_factor_coef Fsqd
_refine_ls_weighting_details 'calc w=1/[\s^2^(Fo^2^)+(0.1159P)^2^+3.0404P] where P=(Fo^2^+2Fc^2^)/3'
_refine_ls_weighting_scheme calc
_refine_ls_wR_factor_gt 0.1777
_refine_ls_wR_factor_ref 0.1851
_reflns_number_gt 4196
_reflns_number_total 4737
_reflns_threshold_expression >2sigma(I)
_cod_data_source_file c5cc00147a2.cif
_cod_data_source_block 3
_cod_original_cell_volume 2679.6(2)
_cod_original_sg_symbol_H-M P21/n
_cod_database_code 7116874

loop_
_symmetry_equiv_pos_as_xyz
'x, y, z'
'-x+1/2, y+1/2, -z+1/2'
'-x, -y, -z'
'x-1/2, -y-1/2, z-1/2'

loop_
_atom_site_label
_atom_site_type_symbol
_atom_site_fract_x
_atom_site_fract_y
_atom_site_fract_z
_atom_site_U_iso_or_equiv
_atom_site_adp_type
_atom_site_occupancy
_atom_site_symmetry_multiplicity
_atom_site_calc_flag
_atom_site_refinement_flags
Fe1 Fe 0.46385(4) 0.90738(4) 0.02341(4) 0.0194(2) Uani 1 1 d .
P1 P 0.57603(7) 1.01700(8) 0.12531(6) 0.0278(3) Uani 1 1 d .
N1 N 0.3981(2) 0.8693(2) 0.1232(2) 0.0208(6) Uani 1 1 d .
C1 C 0.4148(3) 0.7771(3) 0.1628(3) 0.0267(8) Uani 1 1 d .
H1 H 0.3963 0.7677 0.2190 0.032 Uiso 1 1 calc R
P2 P 0.62646(7) 0.94205(8) 0.02751(7) 0.0280(3) Uani 1 1 d .
N2 N 0.4681(2) 0.7591(2) -0.0186(2) 0.0215(6) Uani 1 1 d .
C2 C 0.4566(3) 0.6924(3) 0.1310(3) 0.0311(9) Uani 1 1 d .
H2 H 0.4758 0.6359 0.1726 0.037 Uiso 1 1 calc R
C3 C 0.4723(3) 0.6843(3) 0.0427(3) 0.0273(8) Uani 1 1 d .
H3 H 0.4878 0.6175 0.0247 0.033 Uiso 1 1 calc R
C4 C 0.3366(3) 0.9354(3) 0.1600(3) 0.0257(8) Uani 1 1 d .
C5 C 0.2402(3) 0.9455(3) 0.1083(3) 0.0281(8) Uani 1 1 d .
C6 C 0.1799(3) 1.0083(4) 0.1437(3) 0.0352(10) Uani 1 1 d .
H6 H 0.1149 1.0174 0.1090 0.042 Uiso 1 1 calc R
C7 C 0.2137(3) 1.0578(4) 0.2292(3) 0.0388(10) Uani 1 1 d .
H7 H 0.1720 1.1004 0.2528 0.047 Uiso 1 1 calc R
C8 C 0.3068(3) 1.0452(4) 0.2789(3) 0.0375(10) Uani 1 1 d .
H8 H 0.3287 1.0790 0.3375 0.045 Uiso 1 1 calc R
C9 C 0.3713(3) 0.9842(3) 0.2468(3) 0.0288(8) Uani 1 1 d .
C10 C 0.4724(3) 0.9706(4) 0.3078(3) 0.0333(9) Uani 1 1 d .
H10 H 0.5103 0.9330 0.2708 0.040 Uiso 1 1 calc R
C11 C 0.5212(4) 1.0750(5) 0.3379(3) 0.0453(12) Uani 1 1 d .
H11A H 0.5178 1.1174 0.2825 0.068 Uiso 1 1 calc R
H11B H 0.5885 1.0636 0.3715 0.068 Uiso 1 1 calc R
H11C H 0.4884 1.1106 0.3788 0.068 Uiso 1 1 calc R
C12 C 0.4720(4) 0.9046(4) 0.3943(3) 0.0445(12) Uani 1 1 d .
H12A H 0.4291 0.9362 0.4277 0.067 Uiso 1 1 calc R
H12B H 0.5372 0.9011 0.4357 0.067 Uiso 1 1 calc R
H12C H 0.4495 0.8348 0.3743 0.067 Uiso 1 1 calc R
C13 C 0.2000(3) 0.8816(4) 0.0212(3) 0.0359(10) Uani 1 1 d .
H13 H 0.2538 0.8676 -0.0077 0.043 Uiso 1 1 calc R
C14 C 0.1662(4) 0.7767(5) 0.0498(4) 0.0577(15) Uani 1 1 d .
H14A H 0.1135 0.7878 0.0788 0.087 Uiso 1 1 calc R
H14B H 0.2197 0.7426 0.0944 0.087 Uiso 1 1 calc R
H14C H 0.1438 0.7331 -0.0057 0.087 Uiso 1 1 calc R
C15 C 0.1208(4) 0.9352(6) -0.0520(4) 0.0620(17) Uani 1 1 d .
H15A H 0.1034 0.8930 -0.1088 0.093 Uiso 1 1 calc R
H15B H 0.1435 1.0029 -0.0665 0.093 Uiso 1 1 calc R
H15C H 0.0645 0.9442 -0.0278 0.093 Uiso 1 1 calc R
C16 C 0.4749(3) 0.7234(3) -0.1094(3) 0.0256(8) Uani 1 1 d .
C17 C 0.3917(3) 0.7179(3) -0.1834(3) 0.0304(9) Uani 1 1 d .
C18 C 0.3991(3) 0.6790(4) -0.2686(3) 0.0391(10) Uani 1 1 d .
H18 H 0.3433 0.6745 -0.3196 0.047 Uiso 1 1 calc R
C19 C 0.4861(4) 0.6469(4) -0.2802(3) 0.0442(12) Uani 1 1 d .
H19 H 0.4899 0.6211 -0.3389 0.053 Uiso 1 1 calc R
C20 C 0.5675(4) 0.6523(4) -0.2071(3) 0.0409(11) Uani 1 1 d .
H20 H 0.6269 0.6297 -0.2162 0.049 Uiso 1 1 calc R
C21 C 0.5648(3) 0.6901(3) -0.1200(3) 0.0296(8) Uani 1 1 d .
C22 C 0.6561(3) 0.6886(3) -0.0408(3) 0.0325(9) Uani 1 1 d .
H22 H 0.6437 0.7273 0.0131 0.039 Uiso 1 1 calc R
C23 C 0.7397(3) 0.7414(4) -0.0681(4) 0.0454(12) Uani 1 1 d .
H23A H 0.7566 0.7014 -0.1175 0.068 Uiso 1 1 calc R
H23B H 0.7953 0.7451 -0.0134 0.068 Uiso 1 1 calc R
H23C H 0.7206 0.8113 -0.0907 0.068 Uiso 1 1 calc R
C24 C 0.6832(4) 0.5771(4) -0.0092(4) 0.0452(12) Uani 1 1 d .
H24A H 0.6927 0.5369 -0.0619 0.068 Uiso 1 1 calc R
H24B H 0.6315 0.5461 0.0131 0.068 Uiso 1 1 calc R
H24C H 0.7426 0.5772 0.0415 0.068 Uiso 1 1 calc R
C25 C 0.2938(3) 0.7468(4) -0.1721(3) 0.0325(9) Uani 1 1 d .
H25 H 0.3042 0.7930 -0.1163 0.039 Uiso 1 1 calc R
C26 C 0.2407(4) 0.6507(5) -0.1523(4) 0.0531(13) Uani 1 1 d .
H26A H 0.2391 0.5988 -0.2007 0.080 Uiso 1 1 calc R
H26B H 0.1750 0.6694 -0.1525 0.080 Uiso 1 1 calc R
H26C H 0.2742 0.6224 -0.0911 0.080 Uiso 1 1 calc R
C27 C 0.2316(4) 0.8061(5) -0.2560(3) 0.0485(12) Uani 1 1 d .
H27A H 0.2683 0.8643 -0.2709 0.073 Uiso 1 1 calc R
H27B H 0.1740 0.8321 -0.2406 0.073 Uiso 1 1 calc R
H27C H 0.2129 0.7598 -0.3099 0.073 Uiso 1 1 calc R

loop_
_atom_site_aniso_label
_atom_site_aniso_U_11
_atom_site_aniso_U_22
_atom_site_aniso_U_33
_atom_site_aniso_U_23
_atom_site_aniso_U_13
_atom_site_aniso_U_12
Fe1 0.0192(3) 0.0188(3) 0.0202(3) 0.0008(2) 0.0051(2) -0.0004(2)
P1 0.0311(5) 0.0293(6) 0.0203(5) 0.0012(4) 0.0020(4) -0.0072(4)
N1 0.0200(14) 0.0204(16) 0.0232(14) 0.0021(12) 0.0079(12) 0.0017(12)
C1 0.0271(19) 0.030(2) 0.0247(17) 0.0033(15) 0.0092(15) -0.0005(15)
P2 0.0213(5) 0.0247(5) 0.0384(5) 0.0040(4) 0.0086(4) 0.0016(4)
N2 0.0242(15) 0.0148(15) 0.0254(15) -0.0005(12) 0.0065(12) 0.0001(12)
C2 0.033(2) 0.026(2) 0.035(2) 0.0088(17) 0.0109(17) 0.0048(16)
C3 0.0254(18) 0.021(2) 0.0351(19) -0.0008(16) 0.0074(15) 0.0006(14)
C4 0.0276(19) 0.0241(19) 0.0284(19) 0.0018(15) 0.0128(16) -0.0017(15)
C5 0.0265(19) 0.027(2) 0.033(2) 0.0044(16) 0.0110(16) 0.0007(15)
C6 0.029(2) 0.036(2) 0.045(2) 0.0092(19) 0.0164(18) 0.0023(17)
C7 0.042(2) 0.032(2) 0.050(3) 0.003(2) 0.025(2) 0.0077(19)
C8 0.044(2) 0.035(2) 0.038(2) -0.0046(19) 0.019(2) 0.0003(19)
C9 0.032(2) 0.028(2) 0.0289(19) 0.0022(16) 0.0142(16) 0.0005(16)
C10 0.033(2) 0.042(2) 0.0257(18) -0.0007(17) 0.0087(16) -0.0027(18)
C11 0.043(3) 0.058(3) 0.035(2) -0.014(2) 0.011(2) -0.013(2)
C12 0.048(3) 0.058(3) 0.027(2) 0.002(2) 0.008(2) 0.007(2)
C13 0.0225(19) 0.050(3) 0.033(2) -0.002(2) 0.0040(16) -0.0038(18)
C14 0.059(3) 0.052(3) 0.062(3) -0.013(3) 0.015(3) -0.023(3)
C15 0.036(3) 0.097(5) 0.044(3) 0.001(3) -0.005(2) 0.008(3)
C16 0.0301(19) 0.0199(18) 0.0270(18) -0.0059(15) 0.0079(15) -0.0010(15)
C17 0.035(2) 0.025(2) 0.0307(19) -0.0043(16) 0.0082(17) -0.0036(16)
C18 0.040(2) 0.048(3) 0.028(2) -0.0111(19) 0.0053(18) -0.006(2)
C19 0.053(3) 0.048(3) 0.035(2) -0.018(2) 0.018(2) -0.002(2)
C20 0.043(2) 0.041(3) 0.045(2) -0.011(2) 0.022(2) 0.002(2)
C21 0.034(2) 0.0191(19) 0.037(2) -0.0059(16) 0.0127(17) 0.0015(16)
C22 0.031(2) 0.024(2) 0.045(2) -0.0071(17) 0.0141(18) 0.0025(16)
C23 0.033(2) 0.047(3) 0.059(3) -0.013(2) 0.018(2) -0.001(2)
C24 0.040(3) 0.036(3) 0.056(3) -0.002(2) 0.005(2) 0.009(2)
C25 0.027(2) 0.037(2) 0.0293(19) -0.0039(17) 0.0007(16) -0.0042(17)
C26 0.043(3) 0.059(4) 0.058(3) -0.002(3) 0.015(2) -0.015(2)
C27 0.038(3) 0.062(4) 0.040(2) 0.001(2) -0.001(2) 0.004(2)

loop_
_atom_type_symbol
_atom_type_description
_atom_type_scat_dispersion_real
_atom_type_scat_dispersion_imag
_atom_type_scat_source
C C 0.0181 0.0091 'International Tables Vol C Tables 4.2.6.8 and 6.1.1.4'
H H 0.0000 0.0000 'International Tables Vol C Tables 4.2.6.8 and 6.1.1.4'
N N 0.0311 0.0180 'International Tables Vol C Tables 4.2.6.8 and 6.1.1.4'
P P 0.2955 0.4335 'International Tables Vol C Tables 4.2.6.8 and 6.1.1.4'
Fe Fe -1.1336 3.1974 'International Tables Vol C Tables 4.2.6.8 and 6.1.1.4'

loop_
_geom_angle_atom_site_label_1
_geom_angle_atom_site_label_2
_geom_angle_atom_site_label_3
_geom_angle
_geom_angle_site_symmetry_1
_geom_angle_site_symmetry_3
N1 Fe1 N2 93.06(13) . .
N1 Fe1 P1 138.31(9) . 3_675
N2 Fe1 P1 97.19(9) . 3_675
N1 Fe1 P2 96.26(9) . 3_675
N2 Fe1 P2 138.17(9) . 3_675
P1 Fe1 P2 51.35(4) 3_675 3_675
N1 Fe1 P1 93.03(9) . .
N2 Fe1 P1 133.82(9) . .
P1 Fe1 P1 107.86(3) 3_675 .
P2 Fe1 P1 86.34(4) 3_675 .
N1 Fe1 P2 132.92(9) . .
N2 Fe1 P2 94.37(9) . .
P1 Fe1 P2 86.50(4) 3_675 .
P2 Fe1 P2 108.15(4) 3_675 .
P1 Fe1 P2 50.77(4) . .
P2 P1 Fe1 64.62(4) . 3_675
P2 P1 Fe1 64.73(4) . .
Fe1 P1 Fe1 72.14(3) 3_675 .
C1 N1 C4 115.1(3) . .
C1 N1 Fe1 118.7(3) . .
C4 N1 Fe1 126.1(2) . .
N1 C1 C2 127.1(4) . .
P1 P2 Fe1 64.02(4) . 3_675
P1 P2 Fe1 64.49(4) . .
Fe1 P2 Fe1 71.85(4) 3_675 .
C3 N2 C16 114.0(3) . .
C3 N2 Fe1 118.8(3) . .
C16 N2 Fe1 127.0(2) . .
C3 C2 C1 124.9(4) . .
N2 C3 C2 127.3(4) . .
C9 C4 C5 121.3(4) . .
C9 C4 N1 120.7(4) . .
C5 C4 N1 118.0(3) . .
C6 C5 C4 118.4(4) . .
C6 C5 C13 120.3(4) . .
C4 C5 C13 120.9(4) . .
C7 C6 C5 120.7(4) . .
C8 C7 C6 119.8(4) . .
C7 C8 C9 122.3(4) . .
C8 C9 C4 117.4(4) . .
C8 C9 C10 119.1(4) . .
C4 C9 C10 123.4(4) . .
C9 C10 C11 111.6(4) . .
C9 C10 C12 110.3(4) . .
C11 C10 C12 110.4(4) . .
C5 C13 C15 113.9(5) . .
C5 C13 C14 108.9(4) . .
C15 C13 C14 111.5(5) . .
C17 C16 C21 121.3(4) . .
C17 C16 N2 119.3(3) . .
C21 C16 N2 119.3(3) . .
C18 C17 C16 118.4(4) . .
C18 C17 C25 119.3(4) . .
C16 C17 C25 122.2(4) . .
C19 C18 C17 121.0(4) . .
C20 C19 C18 120.3(4) . .
C19 C20 C21 121.5(4) . .
C20 C21 C16 117.5(4) . .
C20 C21 C22 118.8(4) . .
C16 C21 C22 123.6(4) . .
C21 C22 C23 112.0(4) . .
C21 C22 C24 110.3(4) . .
C23 C22 C24 110.2(4) . .
C17 C25 C26 110.5(4) . .
C17 C25 C27 113.3(4) . .
C26 C25 C27 110.3(4) . .

loop_
_geom_bond_atom_site_label_1
_geom_bond_atom_site_label_2
_geom_bond_distance
_geom_bond_site_symmetry_2
Fe1 N1 2.023(3) .
Fe1 N2 2.025(3) .
Fe1 P1 2.3441(11) 3_675
Fe1 P2 2.3559(11) 3_675
Fe1 P1 2.3726(11) .
Fe1 P2 2.3773(11) .
P1 P2 2.0364(15) .
P1 Fe1 2.3441(11) 3_675
N1 C1 1.324(5) .
N1 C4 1.442(5) .
C1 C2 1.393(6) .
P2 Fe1 2.3559(11) 3_675
N2 C3 1.320(5) .
N2 C16 1.454(5) .
C2 C3 1.393(6) .
C4 C9 1.404(6) .
C4 C5 1.408(6) .
C5 C6 1.393(6) .
C5 C13 1.515(6) .
C6 C7 1.390(7) .
C7 C8 1.362(7) .
C8 C9 1.398(6) .
C9 C10 1.511(6) .
C10 C11 1.534(7) .
C10 C12 1.544(6) .
C13 C15 1.521(7) .
C13 C14 1.540(8) .
C16 C17 1.399(6) .
C16 C21 1.417(6) .
C17 C18 1.393(6) .
C17 C25 1.515(6) .
C18 C19 1.378(7) .
C19 C20 1.374(7) .
C20 C21 1.394(6) .
C21 C22 1.516(6) .
C22 C23 1.532(7) .
C22 C24 1.537(7) .
C25 C26 1.530(7) .
C25 C27 1.534(6) .
